data_4083830
loop_
_publ_author_name
'Norman, David W.'
'Ferguson, Michael J.'
'McDonald, Robert'
'Stryker, Jeffrey M.'

_publ_section_title
;
 s-trans-Diene Complexes of a First-Row Transition Metal.
 Half-Sandwichs-trans-\h4-1,3-Diene Nitrosyl Complexes of Chromium
;
_journal_issue 11
_journal_name_full Organometallics
_journal_page_first 2705
_journal_paper_doi 10.1021/om050847+
_journal_volume 25
_journal_year 2006
_chemical_formula_moiety 'C16 H25 Cr N O'
_chemical_formula_sum 'C16 H25 Cr N O'
_chemical_formula_weight 299.37
_space_group_IT_number 14
_symmetry_cell_setting monoclinic
_symmetry_space_group_name_Hall '-P 2ybc'
_symmetry_space_group_name_H-M 'P 1 21/c 1'
_atom_sites_solution_hydrogens geom
_atom_sites_solution_primary direct
_atom_sites_solution_secondary difmap
_audit_creation_method 'manual editing of SHELXL template'
_cell_angle_alpha 90.00
_cell_angle_beta 116.8897(11)
_cell_angle_gamma 90.00
_cell_formula_units_Z 4
_cell_length_a 8.5929(7)
_cell_length_b 23.7465(19)
_cell_length_c 8.5735(7)
_cell_measurement_reflns_used 6004
_cell_measurement_temperature 193(2)
_cell_measurement_theta_max 26.08
_cell_measurement_theta_min 2.66
_cell_volume 1560.3(2)
_computing_cell_refinement 'Bruker SAINT (Bruker, 1997)'
_computing_data_collection 'Bruker SMART (Bruker, 1997)'
_computing_data_reduction 'Bruker SAINT (Bruker, 1997)'
_computing_molecular_graphics 'Bruker SHELXTL (Bruker, 1997)'
_computing_publication_material 'Bruker SHELXTL (Bruker, 1997)'
_computing_structure_refinement 'SHELXL-97 (Sheldrick, 1997)'
_computing_structure_solution 'SHELXS-97 (Sheldrick, 1990)'
_diffrn_ambient_temperature 193(2)
_diffrn_detector_area_resol_mean 8.192
_diffrn_measured_fraction_theta_full 0.999
_diffrn_measured_fraction_theta_max 0.999
_diffrn_measurement_device_type 'Bruker PLATFORM diffractometer/SMART 1000 CCD area detector'
_diffrn_measurement_method '\w scans'
_diffrn_radiation_monochromator graphite
_diffrn_radiation_source 'fine-focus sealed tube'
_diffrn_radiation_type MoK\a
_diffrn_radiation_wavelength 0.71073
_diffrn_reflns_av_R_equivalents 0.0383
_diffrn_reflns_av_sigmaI/netI 0.0303
_diffrn_reflns_limit_h_max 10
_diffrn_reflns_limit_h_min -10
_diffrn_reflns_limit_k_max 29
_diffrn_reflns_limit_k_min -29
_diffrn_reflns_limit_l_max 10
_diffrn_reflns_limit_l_min -10
_diffrn_reflns_number 12248
_diffrn_reflns_theta_full 26.37
_diffrn_reflns_theta_max 26.37
_diffrn_reflns_theta_min 1.72
_diffrn_standards_decay_% 0
_diffrn_standards_interval_time 0
_diffrn_standards_number 0
_exptl_absorpt_coefficient_mu 0.726
_exptl_absorpt_correction_T_max 0.9646
_exptl_absorpt_correction_T_min 0.7312
_exptl_absorpt_correction_type multi-scan
_exptl_absorpt_process_details 'SADABS (Sheldrick, 1996)'
_exptl_crystal_colour orange
_exptl_crystal_density_diffrn 1.274
_exptl_crystal_density_method 'not measured'
_exptl_crystal_description plate
_exptl_crystal_F_000 640
_exptl_crystal_size_max 0.46
_exptl_crystal_size_mid 0.40
_exptl_crystal_size_min 0.05
_refine_diff_density_max 0.493
_refine_diff_density_min -0.547
_refine_diff_density_rms 0.080
_refine_ls_extinction_method none
_refine_ls_goodness_of_fit_ref 1.074
_refine_ls_hydrogen_treatment constr
_refine_ls_matrix_type full
_refine_ls_number_parameters 177
_refine_ls_number_reflns 3192
_refine_ls_number_restraints 0
_refine_ls_restrained_S_all 1.074
_refine_ls_R_factor_all 0.0611
_refine_ls_R_factor_gt 0.0466
_refine_ls_shift/su_max 0.000
_refine_ls_shift/su_mean 0.000
_refine_ls_structure_factor_coef Fsqd
_refine_ls_weighting_details 'calc w=1/[\s^2^(Fo^2^)+(0.0761P)^2^+1.3577P] where P=(Fo^2^+2Fc^2^)/3'
_refine_ls_weighting_scheme calc
_refine_ls_wR_factor_gt 0.1242
_refine_ls_wR_factor_ref 0.1376
_reflns_number_gt 2592
_reflns_number_total 3192
_reflns_threshold_expression I>2\s(I)
_cod_data_source_file om050847%2Bsi20051003_120154.cif
_cod_data_source_block 5c
_cod_depositor_comments
;
The following automatic conversions were performed:

'_symmetry_cell_setting' value 'Monoclinic' changed to 'monoclinic'
according to
/usr/data/users/saulius/automatic-downloads/retrospective/ACS/lib/dictionaries/cif_core.dic
dictionary named 'cif_core.dic' version 2.4.2 from 2011-04-26.

Automatic conversion script
Id: cif_fix_values 2281 2013-09-26 08:29:07Z andrius 
;
_cod_original_sg_symbol_H-M 'P 21/c'
_cod_database_code 4083830

loop_
_symmetry_equiv_pos_as_xyz
'x, y, z'
'-x, y+1/2, -z+1/2'
'-x, -y, -z'
'x, -y-1/2, z-1/2'

loop_
_atom_site_label
_atom_site_type_symbol
_atom_site_fract_x
_atom_site_fract_y
_atom_site_fract_z
_atom_site_U_iso_or_equiv
_atom_site_adp_type
_atom_site_occupancy
_atom_site_symmetry_multiplicity
_atom_site_calc_flag
_atom_site_refinement_flags
Cr Cr 0.24841(5) 0.114090(18) 0.07145(5) 0.02216(17) Uani 1 1 d .
O O -0.0453(3) 0.11034(13) 0.1464(4) 0.0619(8) Uani 1 1 d .
N N 0.0810(3) 0.10832(11) 0.1186(3) 0.0356(6) Uani 1 1 d .
C1 C 0.2951(4) 0.02451(12) 0.0305(4) 0.0313(6) Uani 1 1 d .
H1A H 0.1906 0.0005 -0.0301 0.038 Uiso 1 1 calc R
H1B H 0.3883 0.0170 -0.0044 0.038 Uiso 1 1 calc R
C2 C 0.3479(4) 0.03522(13) 0.2061(4) 0.0313(6) Uani 1 1 d .
C3 C 0.4741(4) 0.07994(13) 0.2849(4) 0.0307(6) Uani 1 1 d .
C4 C 0.4272(4) 0.12624(15) 0.3557(4) 0.0389(8) Uani 1 1 d .
H4A H 0.5055 0.1594 0.3881 0.047 Uiso 1 1 calc R
H4B H 0.3791 0.1181 0.4386 0.047 Uiso 1 1 calc R
C5 C 0.2576(5) 0.00780(15) 0.3020(5) 0.0448(8) Uani 1 1 d .
H5A H 0.3094 0.0215 0.4229 0.054 Uiso 1 1 calc R
H5B H 0.2715 -0.0332 0.3017 0.054 Uiso 1 1 calc R
H5C H 0.1331 0.0173 0.2436 0.054 Uiso 1 1 calc R
C6 C 0.6445(4) 0.07939(14) 0.2730(4) 0.0359(7) Uani 1 1 d .
H6A H 0.6542 0.0442 0.2183 0.043 Uiso 1 1 calc R
H6B H 0.7421 0.0822 0.3907 0.043 Uiso 1 1 calc R
H6C H 0.6478 0.1114 0.2024 0.043 Uiso 1 1 calc R
C10 C 0.0790(4) 0.16246(12) -0.1638(4) 0.0267(6) Uani 1 1 d .
C11 C 0.1883(4) 0.20055(12) -0.0320(4) 0.0345(7) Uani 1 1 d .
C12 C 0.3628(4) 0.19027(13) 0.0007(4) 0.0346(7) Uani 1 1 d .
C13 C 0.3623(4) 0.14509(12) -0.1079(4) 0.0277(6) Uani 1 1 d .
C14 C 0.1856(4) 0.12769(11) -0.2082(3) 0.0235(6) Uani 1 1 d .
C15 C -0.1168(4) 0.16205(17) -0.2509(5) 0.0453(9) Uani 1 1 d .
H15A H -0.1607 0.1868 -0.3535 0.054 Uiso 1 1 calc R
H15B H -0.1586 0.1755 -0.1685 0.054 Uiso 1 1 calc R
H15C H -0.1588 0.1236 -0.2875 0.054 Uiso 1 1 calc R
C16 C 0.1268(7) 0.24691(17) 0.0452(6) 0.0671(13) Uani 1 1 d .
H16A H 0.2206 0.2572 0.1599 0.081 Uiso 1 1 calc R
H16B H 0.0251 0.2341 0.0584 0.081 Uiso 1 1 calc R
H16C H 0.0946 0.2798 -0.0323 0.081 Uiso 1 1 calc R
C17 C 0.5168(5) 0.22508(17) 0.1165(5) 0.0631(12) Uani 1 1 d .
H17A H 0.5210 0.2591 0.0539 0.076 Uiso 1 1 calc R
H17B H 0.6239 0.2032 0.1497 0.076 Uiso 1 1 calc R
H17C H 0.5065 0.2357 0.2219 0.076 Uiso 1 1 calc R
C18 C 0.5122(4) 0.12519(17) -0.1371(5) 0.0482(10) Uani 1 1 d .
H18A H 0.5052 0.0842 -0.1530 0.058 Uiso 1 1 calc R
H18B H 0.6222 0.1350 -0.0356 0.058 Uiso 1 1 calc R
H18C H 0.5075 0.1433 -0.2419 0.058 Uiso 1 1 calc R
C19 C 0.1233(5) 0.08484(14) -0.3523(4) 0.0384(7) Uani 1 1 d .
H19A H 0.0877 0.1039 -0.4647 0.046 Uiso 1 1 calc R
H19B H 0.0237 0.0643 -0.3540 0.046 Uiso 1 1 calc R
H19C H 0.2179 0.0583 -0.3324 0.046 Uiso 1 1 calc R

loop_
_atom_site_aniso_label
_atom_site_aniso_U_11
_atom_site_aniso_U_22
_atom_site_aniso_U_33
_atom_site_aniso_U_23
_atom_site_aniso_U_13
_atom_site_aniso_U_12
Cr 0.0211(2) 0.0253(3) 0.0195(2) 0.00058(17) 0.00868(18) 0.00012(17)
O 0.0380(14) 0.098(2) 0.0641(18) 0.0184(16) 0.0362(14) 0.0135(14)
N 0.0312(14) 0.0453(16) 0.0341(14) 0.0071(12) 0.0182(12) 0.0057(11)
C1 0.0274(15) 0.0282(15) 0.0336(16) 0.0012(12) 0.0098(13) 0.0024(12)
C2 0.0288(15) 0.0327(15) 0.0322(15) 0.0079(12) 0.0135(13) 0.0029(12)
C3 0.0259(14) 0.0393(17) 0.0217(14) 0.0052(12) 0.0062(11) 0.0002(12)
C4 0.0418(19) 0.0467(19) 0.0249(15) -0.0022(13) 0.0121(14) -0.0033(14)
C5 0.0435(19) 0.048(2) 0.046(2) 0.0182(16) 0.0224(17) 0.0007(16)
C6 0.0235(15) 0.0473(19) 0.0312(16) 0.0048(14) 0.0074(13) 0.0027(13)
C10 0.0244(14) 0.0290(14) 0.0253(14) 0.0079(11) 0.0101(11) 0.0060(11)
C11 0.0477(19) 0.0249(15) 0.0310(16) 0.0018(12) 0.0178(14) 0.0054(13)
C12 0.0357(16) 0.0287(15) 0.0283(15) 0.0051(12) 0.0047(13) -0.0112(13)
C13 0.0235(14) 0.0313(15) 0.0280(14) 0.0101(12) 0.0113(12) 0.0005(11)
C14 0.0227(13) 0.0258(13) 0.0204(13) 0.0030(10) 0.0083(11) 0.0005(10)
C15 0.0251(16) 0.063(2) 0.0442(19) 0.0173(17) 0.0130(14) 0.0126(15)
C16 0.104(4) 0.039(2) 0.060(3) -0.0056(18) 0.039(3) 0.022(2)
C17 0.064(3) 0.046(2) 0.051(2) 0.0059(18) 0.0018(19) -0.0288(19)
C18 0.0291(17) 0.075(3) 0.047(2) 0.0269(18) 0.0233(16) 0.0133(16)
C19 0.0464(19) 0.0410(18) 0.0243(15) -0.0026(13) 0.0129(14) 0.0017(15)

loop_
_atom_type_symbol
_atom_type_description
_atom_type_scat_dispersion_real
_atom_type_scat_dispersion_imag
_atom_type_scat_source
C C 0.0033 0.0016 'International Tables Vol C Tables 4.2.6.8 and 6.1.1.4'
H H 0.0000 0.0000 'International Tables Vol C Tables 4.2.6.8 and 6.1.1.4'
N N 0.0061 0.0033 'International Tables Vol C Tables 4.2.6.8 and 6.1.1.4'
O O 0.0106 0.0060 'International Tables Vol C Tables 4.2.6.8 and 6.1.1.4'
Cr Cr 0.3209 0.6236 'International Tables Vol C Tables 4.2.6.8 and 6.1.1.4'

loop_
_geom_angle_atom_site_label_1
_geom_angle_atom_site_label_2
_geom_angle_atom_site_label_3
_geom_angle
N Cr C3 108.05(12)
N Cr C2 88.58(12)
C3 Cr C2 39.38(11)
N Cr C10 88.82(11)
C3 Cr C10 162.01(11)
C2 Cr C10 151.44(11)
N Cr C11 95.93(13)
C3 Cr C11 130.99(12)
C2 Cr C11 170.36(12)
C10 Cr C11 37.61(11)
N Cr C1 101.36(13)
C3 Cr C1 67.22(11)
C2 Cr C1 36.82(11)
C10 Cr C1 116.51(11)
C11 Cr C1 148.73(11)
N Cr C14 117.19(12)
C3 Cr C14 131.38(11)
C2 Cr C14 122.99(11)
C10 Cr C14 37.02(10)
C11 Cr C14 62.19(11)
C1 Cr C14 86.67(11)
N Cr C4 89.37(13)
C3 Cr C4 37.30(12)
C2 Cr C4 67.60(12)
C10 Cr C4 140.79(12)
C11 Cr C4 103.84(12)
C1 Cr C4 102.23(12)
C14 Cr C4 150.04(12)
N Cr C12 131.03(13)
C3 Cr C12 101.34(11)
C2 Cr C12 135.96(11)
C10 Cr C12 61.72(11)
C11 Cr C12 36.91(12)
C1 Cr C12 126.17(12)
C14 Cr C12 61.35(10)
C4 Cr C12 91.22(12)
N Cr C13 150.32(11)
C3 Cr C13 101.51(11)
C2 Cr C13 116.87(11)
C10 Cr C13 61.51(10)
C11 Cr C13 61.50(11)
C1 Cr C13 92.25(11)
C14 Cr C13 36.82(10)
C4 Cr C13 113.54(12)
C12 Cr C13 36.30(11)
O N Cr 172.6(3)
C2 C1 Cr 69.28(17)
C1 C2 C3 116.7(3)
C1 C2 C5 121.1(3)
C3 C2 C5 121.6(3)
C1 C2 Cr 73.90(17)
C3 C2 Cr 69.26(16)
C5 C2 Cr 119.2(2)
C4 C3 C2 118.4(3)
C4 C3 C6 120.8(3)
C2 C3 C6 120.4(3)
C4 C3 Cr 75.26(18)
C2 C3 Cr 71.36(16)
C6 C3 Cr 118.51(19)
C3 C4 Cr 67.45(17)
C14 C10 C11 108.2(2)
C14 C10 C15 125.6(3)
C11 C10 C15 126.1(3)
C14 C10 Cr 72.55(15)
C11 C10 Cr 71.22(16)
C15 C10 Cr 125.5(2)
C12 C11 C10 107.9(3)
C12 C11 C16 126.3(3)
C10 C11 C16 125.5(3)
C12 C11 Cr 74.05(17)
C10 C11 Cr 71.17(16)
C16 C11 Cr 124.9(2)
C11 C12 C13 108.1(2)
C11 C12 C17 125.2(3)
C13 C12 C17 126.4(3)
C11 C12 Cr 69.04(17)
C13 C12 Cr 72.50(16)
C17 C12 Cr 128.6(2)
C12 C13 C14 107.5(2)
C12 C13 C18 127.0(3)
C14 C13 C18 124.7(3)
C12 C13 Cr 71.19(16)
C14 C13 Cr 69.47(15)
C18 C13 Cr 132.4(2)
C10 C14 C13 108.2(3)
C10 C14 C19 126.0(3)
C13 C14 C19 125.4(3)
C10 C14 Cr 70.43(15)
C13 C14 Cr 73.71(16)
C19 C14 Cr 127.6(2)

loop_
_geom_bond_atom_site_label_1
_geom_bond_atom_site_label_2
_geom_bond_distance
Cr N 1.667(3)
Cr C3 2.135(3)
Cr C2 2.163(3)
Cr C10 2.203(3)
Cr C11 2.203(3)
Cr C1 2.222(3)
Cr C14 2.230(3)
Cr C4 2.235(3)
Cr C12 2.269(3)
Cr C13 2.286(3)
O N 1.212(3)
C1 C2 1.386(4)
C2 C3 1.448(4)
C2 C5 1.509(4)
C3 C4 1.401(5)
C3 C6 1.513(4)
C10 C14 1.407(4)
C10 C11 1.420(4)
C10 C15 1.500(4)
C11 C12 1.417(5)
C11 C16 1.498(5)
C12 C13 1.419(4)
C12 C17 1.494(4)
C13 C14 1.427(4)
C13 C18 1.496(4)
C14 C19 1.500(4)

loop_
_geom_torsion_atom_site_label_1
_geom_torsion_atom_site_label_2
_geom_torsion_atom_site_label_3
_geom_torsion_atom_site_label_4
_geom_torsion
C3 Cr N O 135(2)
C2 Cr N O 170(2)
C10 Cr N O -39(2)
C11 Cr N O -2(2)
C1 Cr N O -156(2)
C14 Cr N O -64(2)
C4 Cr N O 102(2)
C12 Cr N O 11(2)
C13 Cr N O -40(2)
N Cr C1 C2 -71.91(19)
C3 Cr C1 C2 33.07(17)
C10 Cr C1 C2 -166.32(17)
C11 Cr C1 C2 165.8(2)
C14 Cr C1 C2 171.02(18)
C4 Cr C1 C2 19.9(2)
C12 Cr C1 C2 120.62(19)
C13 Cr C1 C2 134.61(18)
Cr C1 C2 C3 -56.1(2)
Cr C1 C2 C5 114.8(3)
N Cr C2 C1 111.21(19)
C3 Cr C2 C1 -127.5(3)
C10 Cr C2 C1 26.3(3)
C11 Cr C2 C1 -130.7(7)
C14 Cr C2 C1 -10.7(2)
C4 Cr C2 C1 -158.9(2)
C12 Cr C2 C1 -92.0(2)
C13 Cr C2 C1 -52.9(2)
N Cr C2 C3 -121.25(19)
C10 Cr C2 C3 153.8(2)
C11 Cr C2 C3 -3.2(8)
C1 Cr C2 C3 127.5(3)
C14 Cr C2 C3 116.83(18)
C4 Cr C2 C3 -31.34(18)
C12 Cr C2 C3 35.5(2)
C13 Cr C2 C3 74.65(19)
N Cr C2 C5 -5.8(3)
C3 Cr C2 C5 115.5(3)
C10 Cr C2 C5 -90.7(3)
C11 Cr C2 C5 112.3(7)
C1 Cr C2 C5 -117.0(3)
C14 Cr C2 C5 -127.7(2)
C4 Cr C2 C5 84.1(3)
C12 Cr C2 C5 151.0(2)
C13 Cr C2 C5 -169.9(2)
C1 C2 C3 C4 119.3(3)
C5 C2 C3 C4 -51.5(4)
Cr C2 C3 C4 60.8(2)
C1 C2 C3 C6 -54.2(4)
C5 C2 C3 C6 135.0(3)
Cr C2 C3 C6 -112.7(3)
C1 C2 C3 Cr 58.5(2)
C5 C2 C3 Cr -112.3(3)
N Cr C3 C4 -63.5(2)
C2 Cr C3 C4 -127.5(3)
C10 Cr C3 C4 95.6(4)
C11 Cr C3 C4 51.8(2)
C1 Cr C3 C4 -158.5(2)
C14 Cr C3 C4 138.5(2)
C12 Cr C3 C4 76.9(2)
C13 Cr C3 C4 113.9(2)
N Cr C3 C2 64.0(2)
C10 Cr C3 C2 -136.9(3)
C11 Cr C3 C2 179.30(17)
C1 Cr C3 C2 -31.02(17)
C14 Cr C3 C2 -94.0(2)
C4 Cr C3 C2 127.5(3)
C12 Cr C3 C2 -155.67(17)
C13 Cr C3 C2 -118.61(17)
N Cr C3 C6 179.1(2)
C2 Cr C3 C6 115.1(3)
C10 Cr C3 C6 -21.8(5)
C11 Cr C3 C6 -65.6(3)
C1 Cr C3 C6 84.1(2)
C14 Cr C3 C6 21.1(3)
C4 Cr C3 C6 -117.4(3)
C12 Cr C3 C6 -40.6(3)
C13 Cr C3 C6 -3.5(3)
C2 C3 C4 Cr -58.8(2)
C6 C3 C4 Cr 114.7(3)
N Cr C4 C3 121.7(2)
C2 Cr C4 C3 33.00(18)
C10 Cr C4 C3 -150.90(19)
C11 Cr C4 C3 -142.32(19)
C1 Cr C4 C3 20.2(2)
C14 Cr C4 C3 -84.7(3)
C12 Cr C4 C3 -107.3(2)
C13 Cr C4 C3 -77.7(2)
N Cr C10 C14 -141.84(18)
C3 Cr C10 C14 58.1(4)
C2 Cr C10 C14 -57.0(3)
C11 Cr C10 C14 116.9(2)
C1 Cr C10 C14 -39.7(2)
C4 Cr C10 C14 130.6(2)
C12 Cr C10 C14 79.00(18)
C13 Cr C10 C14 37.52(16)
N Cr C10 C11 101.30(19)
C3 Cr C10 C11 -58.8(4)
C2 Cr C10 C11 -173.8(2)
C1 Cr C10 C11 -156.59(18)
C14 Cr C10 C11 -116.9(2)
C4 Cr C10 C11 13.7(3)
C12 Cr C10 C11 -37.87(18)
C13 Cr C10 C11 -79.34(19)
N Cr C10 C15 -20.2(3)
C3 Cr C10 C15 179.7(3)
C2 Cr C10 C15 64.7(4)
C11 Cr C10 C15 -121.5(3)
C1 Cr C10 C15 81.9(3)
C14 Cr C10 C15 121.7(3)
C4 Cr C10 C15 -107.7(3)
C12 Cr C10 C15 -159.3(3)
C13 Cr C10 C15 159.2(3)
C14 C10 C11 C12 1.9(3)
C15 C10 C11 C12 -173.8(3)
Cr C10 C11 C12 65.5(2)
C14 C10 C11 C16 176.5(3)
C15 C10 C11 C16 0.8(5)
Cr C10 C11 C16 -120.0(3)
C14 C10 C11 Cr -63.58(19)
C15 C10 C11 Cr 120.7(3)
N Cr C11 C12 163.88(19)
C3 Cr C11 C12 43.7(2)
C2 Cr C11 C12 46.3(7)
C10 Cr C11 C12 -115.8(2)
C1 Cr C11 C12 -72.6(3)
C14 Cr C11 C12 -78.44(18)
C4 Cr C11 C12 73.06(19)
C13 Cr C11 C12 -36.47(17)
N Cr C11 C10 -80.30(19)
C3 Cr C11 C10 159.51(17)
C2 Cr C11 C10 162.2(6)
C1 Cr C11 C10 43.2(3)
C14 Cr C11 C10 37.39(16)
C4 Cr C11 C10 -171.11(18)
C12 Cr C11 C10 115.8(2)
C13 Cr C11 C10 79.35(18)
N Cr C11 C16 40.4(3)
C3 Cr C11 C16 -79.8(4)
C2 Cr C11 C16 -77.1(8)
C10 Cr C11 C16 120.7(4)
C1 Cr C11 C16 163.9(3)
C14 Cr C11 C16 158.1(4)
C4 Cr C11 C16 -50.4(4)
C12 Cr C11 C16 -123.5(4)
C13 Cr C11 C16 -159.9(4)
C10 C11 C12 C13 -1.2(3)
C16 C11 C12 C13 -175.8(3)
Cr C11 C12 C13 62.3(2)
C10 C11 C12 C17 173.2(3)
C16 C11 C12 C17 -1.3(5)
Cr C11 C12 C17 -123.2(3)
C10 C11 C12 Cr -63.6(2)
C16 C11 C12 Cr 121.9(3)
N Cr C12 C11 -21.5(2)
C3 Cr C12 C11 -147.88(18)
C2 Cr C12 C11 -169.96(18)
C10 Cr C12 C11 38.59(17)
C1 Cr C12 C11 142.15(18)
C14 Cr C12 C11 80.92(18)
C4 Cr C12 C11 -111.71(19)
C13 Cr C12 C11 118.1(2)
N Cr C12 C13 -139.54(19)
C3 Cr C12 C13 94.05(18)
C2 Cr C12 C13 72.0(2)
C10 Cr C12 C13 -79.48(18)
C11 Cr C12 C13 -118.1(2)
C1 Cr C12 C13 24.1(2)
C14 Cr C12 C13 -37.14(16)
C4 Cr C12 C13 130.23(18)
N Cr C12 C17 97.5(4)
C3 Cr C12 C17 -28.9(4)
C2 Cr C12 C17 -51.0(4)
C10 Cr C12 C17 157.5(4)
C11 Cr C12 C17 118.9(4)
C1 Cr C12 C17 -98.9(4)
C14 Cr C12 C17 -160.1(4)
C4 Cr C12 C17 7.2(4)
C13 Cr C12 C17 -123.0(4)
C11 C12 C13 C14 0.1(3)
C17 C12 C13 C14 -174.2(3)
Cr C12 C13 C14 60.26(19)
C11 C12 C13 C18 170.4(3)
C17 C12 C13 C18 -3.9(5)
Cr C12 C13 C18 -129.4(3)
C11 C12 C13 Cr -60.1(2)
C17 C12 C13 Cr 125.5(3)
N Cr C13 C12 81.4(3)
C3 Cr C13 C12 -93.54(18)
C2 Cr C13 C12 -132.18(18)
C10 Cr C13 C12 80.11(18)
C11 Cr C13 C12 37.08(17)
C1 Cr C13 C12 -160.75(18)
C14 Cr C13 C12 117.8(2)
C4 Cr C13 C12 -56.4(2)
N Cr C13 C14 -36.4(3)
C3 Cr C13 C14 148.61(17)
C2 Cr C13 C14 109.98(18)
C10 Cr C13 C14 -37.73(16)
C11 Cr C13 C14 -80.76(18)
C1 Cr C13 C14 81.41(17)
C4 Cr C13 C14 -174.22(17)
C12 Cr C13 C14 -117.8(2)
N Cr C13 C18 -155.3(3)
C3 Cr C13 C18 29.8(3)
C2 Cr C13 C18 -8.8(4)
C10 Cr C13 C18 -156.6(3)
C11 Cr C13 C18 160.4(4)
C1 Cr C13 C18 -37.4(3)
C14 Cr C13 C18 -118.8(4)
C4 Cr C13 C18 67.0(3)
C12 Cr C13 C18 123.3(4)
C11 C10 C14 C13 -1.8(3)
C15 C10 C14 C13 173.9(3)
Cr C10 C14 C13 -64.52(19)
C11 C10 C14 C19 -174.4(3)
C15 C10 C14 C19 1.3(5)
Cr C10 C14 C19 122.8(3)
C11 C10 C14 Cr 62.73(19)
C15 C10 C14 Cr -121.5(3)
C12 C13 C14 C10 1.0(3)
C18 C13 C14 C10 -169.6(3)
Cr C13 C14 C10 62.39(19)
C12 C13 C14 C19 173.7(3)
C18 C13 C14 C19 3.2(5)
Cr C13 C14 C19 -124.9(3)
C12 C13 C14 Cr -61.37(19)
C18 C13 C14 Cr 128.1(3)
N Cr C14 C10 44.0(2)
C3 Cr C14 C10 -159.56(17)
C2 Cr C14 C10 151.46(17)
C11 Cr C14 C10 -37.98(17)
C1 Cr C14 C10 145.06(18)
C4 Cr C14 C10 -106.0(3)
C12 Cr C14 C10 -80.08(18)
C13 Cr C14 C10 -116.7(2)
N Cr C14 C13 160.70(18)
C3 Cr C14 C13 -42.9(2)
C2 Cr C14 C13 -91.83(19)
C10 Cr C14 C13 116.7(2)
C11 Cr C14 C13 78.73(18)
C1 Cr C14 C13 -98.24(18)
C4 Cr C14 C13 10.7(3)
C12 Cr C14 C13 36.62(17)
N Cr C14 C19 -76.9(3)
C3 Cr C14 C19 79.6(3)
C2 Cr C14 C19 30.6(3)
C10 Cr C14 C19 -120.9(3)
C11 Cr C14 C19 -158.9(3)
C1 Cr C14 C19 24.2(3)
C4 Cr C14 C19 133.1(3)
C12 Cr C14 C19 159.0(3)
C13 Cr C14 C19 122.4(3)
